data_1100447
loop_
_publ_author_name
'Ghassemzadeh, Mitra'
'Harms, Klaus'
'Dehnicke, Kurt'

_publ_section_title
;
 Kristallstruktur von [PMePh~3~][Cl-1-C\\tb C-Ph] /
 Crystal Structure of [PMePh~3~][Cl-I-C\\tb C-Ph]
;
_journal_coden_ASTM ZNBSEN
_journal_issue 6
_journal_name_full
;
 Zeitschrift f\"ur Naturforschung, B: A Journal of Chemical Sciences
;
_journal_page_first 772
_journal_page_last 772
_journal_paper_doi 10.1515/znb-1997-0618
_journal_volume 52
_chemical_formula_sum 'C27 H23 Cl I P'
_space_group_IT_number 61
_symmetry_cell_setting orthorhombic
_symmetry_Int_Tables_number 61
_symmetry_space_group_name_Hall '-P 2ac 2ab'
_symmetry_space_group_name_H-M 'P b c a'
_cell_angle_alpha 90
_cell_angle_beta 90
_cell_angle_gamma 90
_cell_formula_units_Z 8
_cell_length_a 10.4707(10)
_cell_length_b 17.0026(10)
_cell_length_c 27.9321(2)
_cod_original_formula_sum 'C27 H23 Cl1 I1 P1'
_cod_database_code 1100447

loop_
_symmetry_equiv_pos_site_id
_symmetry_equiv_pos_as_xyz
1 x,y,z
2 1/2+x,y,1/2-z
3 x,1/2-y,1/2+z
4 1/2-x,1/2+y,z
5 -x,-y,-z
6 -1/2-x,-y,-1/2+z
7 -x,-1/2+y,-1/2-z
8 -1/2+x,-1/2-y,-z

loop_
_atom_site_label
_atom_site_type_symbol
_atom_site_fract_x
_atom_site_fract_y
_atom_site_fract_z
I1 I 1.04313(3) 0.16486(1) 0.38977(1)
Cl1 Cl 1.00136(9) 0.09928(6) 0.29035(4)
P1 P 0.64533(8) 0.03060(5) 0.65249(3)
C1 C 1.0625(4) 0.2159(3) 0.45511(17)
C2 C 1.0652(4) 0.2443(3) 0.49415(17)
C3 C 1.0681(4) 0.2709(2) 0.54255(15)
C4 C 1.1701(5) 0.3095(3) 0.56297(19)
H1 H 1.24170 0.32400 0.54400
C5 C 1.1674(5) 0.3272(3) 0.6119(2)
H2 H 1.23680 0.35440 0.62620
C6 C 1.0650(5) 0.3055(3) 0.63896(17)
H3 H 1.06600 0.31490 0.67250
C7 C 0.9626(5) 0.2709(3) 0.61890(17)
H4 H 0.89010 0.25870 0.63790
C8 C 0.9627(5) 0.2534(2) 0.57138(16)
H5 H 0.89000 0.22880 0.55760
C9 C 0.7277(3) 0.10698(18) 0.68360(11)
C10 C 0.8533(3) 0.0932(2) 0.69818(12)
H6 H 0.89430 0.04510 0.69030
C11 C 0.9174(4) 0.1498(2) 0.72408(14)
H7 H 1.00350 0.14110 0.73340
C12 C 0.8571(4) 0.2193(2) 0.73659(13)
H8 H 0.90090 0.25720 0.75540
C13 C 0.7345(4) 0.2334(2) 0.72191(12)
H9 H 0.69400 0.28150 0.73010
C14 C 0.6687(3) 0.17751(19) 0.69502(11)
H10 H 0.58400 0.18770 0.68460
C15 C 0.4788(3) 0.05239(19) 0.64816(12)
C16 C 0.4370(4) 0.1063(2) 0.61442(14)
H11 H 0.49660 0.13140 0.59380
C17 C 0.3082(4) 0.1234(3) 0.61080(17)
H12 H 0.27890 0.16000 0.58760
C18 C 0.2234(4) 0.0873(3) 0.64079(18)
H13 H 0.13530 0.09990 0.63850
C19 C 0.2624(4) 0.0338(3) 0.67390(17)
H14 H 0.20160 0.00840 0.69380
C20 C 0.3908(3) 0.0164(2) 0.67848(14)
H15 H 0.41890 -0.01980 0.70210
C21 C 0.7043(3) 0.0208(2) 0.59249(12)
C22 C 0.6429(4) -0.0316(2) 0.56225(14)
H16 H 0.57050 -0.06000 0.57320
C23 C 0.6873(5) -0.0423(3) 0.51619(15)
H17 H 0.64620 -0.07880 0.49560
C24 C 0.7907(5) -0.0003(3) 0.50005(16)
H18 H 0.81980 -0.00680 0.46810
C25 C 0.8515(5) 0.0505(3) 0.52978(15)
H19 H 0.92350 0.07910 0.51850
C26 C 0.8096(4) 0.0613(2) 0.57655(13)
H20 H 0.85330 0.09650 0.59730
C27 C 0.6708(3) -0.05919(19) 0.68359(12)
H21 H 0.63210 -0.05590 0.71550
H22 H 0.76280 -0.06870 0.68680
H23 H 0.63170 -0.10250 0.66570

loop_
_atom_type_symbol
_atom_type_radius_bond
C 0.68
H 0.23
Cl 0.99
I 1.40
P 1.05
